data_7055166
loop_
_publ_author_name
'Feng, Xiao Dong'
'Zhang, Xiao Xi'
'Wang, Zhi Nan'
'Song, Jian'
'Xing, Yong Heng'
'Bai, Feng Ying'

_publ_section_title
;
 Mimicking vanadium haloperoxidases: vanadium(iii)--carboxylic acid
 complexes and their application in H2O2detection
;
_journal_issue 2
_journal_name_full 'New J. Chem.'
_journal_page_first 1222
_journal_paper_doi 10.1039/C5NJ01905B
_journal_volume 40
_journal_year 2016
_chemical_formula_sum 'C15 H11 F3 N O9 V'
_chemical_formula_weight 457.19
_chemical_name_systematic
; 
 ? 
;
_space_group_IT_number 14
_symmetry_cell_setting monoclinic
_symmetry_space_group_name_Hall '-P 2ybc'
_symmetry_space_group_name_H-M 'P 1 21/c 1'
_atom_sites_solution_hydrogens geom
_atom_sites_solution_primary direct
_atom_sites_solution_secondary difmap
_audit_creation_method SHELXL-97
_audit_update_record
;
2015-10-10 deposited with the CCDC.
2015-11-16 downloaded from the CCDC.
;
_cell_angle_alpha 90.00
_cell_angle_beta 90.641(2)
_cell_angle_gamma 90.00
_cell_formula_units_Z 4
_cell_length_a 15.3219(17)
_cell_length_b 17.734(2)
_cell_length_c 6.6947(8)
_cell_measurement_reflns_used 4462
_cell_measurement_temperature 296(2)
_cell_measurement_theta_max 28.44
_cell_measurement_theta_min 1.76
_cell_volume 1819.0(4)
_computing_cell_refinement 'Bruker SMART'
_computing_data_collection 'Bruker SMART'
_computing_data_reduction 'Bruker SAINT'
_computing_molecular_graphics 'Bruker SHELXTL'
_computing_publication_material 'Bruker SHELXTL'
_computing_structure_refinement 'SHELXL-97 (Sheldrick, 1997)'
_computing_structure_solution 'SHELXS-97 (Sheldrick, 1990)'
_diffrn_ambient_temperature 296(2)
_diffrn_measured_fraction_theta_full 0.973
_diffrn_measured_fraction_theta_max 0.973
_diffrn_measurement_device_type 'Bruker AXS SMART APEX II CCD'
_diffrn_measurement_method '\w scans'
_diffrn_radiation_monochromator graphite
_diffrn_radiation_source 'fine-focus sealed tube'
_diffrn_radiation_type MoK\a
_diffrn_radiation_wavelength 0.71073
_diffrn_reflns_av_R_equivalents 0.0252
_diffrn_reflns_av_sigmaI/netI 0.0336
_diffrn_reflns_limit_h_max 20
_diffrn_reflns_limit_h_min -15
_diffrn_reflns_limit_k_max 18
_diffrn_reflns_limit_k_min -23
_diffrn_reflns_limit_l_max 8
_diffrn_reflns_limit_l_min -8
_diffrn_reflns_number 11358
_diffrn_reflns_theta_full 28.44
_diffrn_reflns_theta_max 28.44
_diffrn_reflns_theta_min 1.76
_diffrn_standards_decay_% 0
_diffrn_standards_interval_count 0
_diffrn_standards_interval_time 0
_diffrn_standards_number 0
_exptl_absorpt_coefficient_mu 0.626
_exptl_absorpt_correction_T_max 0.9458
_exptl_absorpt_correction_T_min 0.8248
_exptl_absorpt_correction_type multi-scan
_exptl_absorpt_process_details sadabs
_exptl_crystal_colour deepred
_exptl_crystal_density_diffrn 1.670
_exptl_crystal_density_method 'not measured'
_exptl_crystal_description block
_exptl_crystal_F_000 920
_exptl_crystal_size_max 0.32
_exptl_crystal_size_mid 0.24
_exptl_crystal_size_min 0.09
_refine_diff_density_max 0.511
_refine_diff_density_min -0.467
_refine_diff_density_rms 0.052
_refine_ls_extinction_method none
_refine_ls_goodness_of_fit_ref 1.037
_refine_ls_hydrogen_treatment mixed
_refine_ls_matrix_type full
_refine_ls_number_parameters 312
_refine_ls_number_reflns 4462
_refine_ls_number_restraints 128
_refine_ls_restrained_S_all 1.057
_refine_ls_R_factor_all 0.0567
_refine_ls_R_factor_gt 0.0387
_refine_ls_shift/su_max 0.001
_refine_ls_shift/su_mean 0.000
_refine_ls_structure_factor_coef Fsqd
_refine_ls_weighting_details 'calc w=1/[\s^2^(Fo^2^)+(0.0497P)^2^+0.5737P] where P=(Fo^2^+2Fc^2^)/3'
_refine_ls_weighting_scheme calc
_refine_ls_wR_factor_gt 0.0975
_refine_ls_wR_factor_ref 0.1066
_reflns_number_gt 3371
_reflns_number_total 4462
_reflns_threshold_expression >2sigma(I)
_cod_data_source_file c5nj01905b2.cif
_cod_data_source_block 2
_cod_depositor_comments
;
The following automatic conversions were performed:

'_symmetry_cell_setting' value 'Monoclinic' changed to 'monoclinic'
according to
/usr/data/users/saulius/crontab/automatic-downloads/rss-feeds/RSC/lib/dictionaries/cif_core.dic
dictionary named 'cif_core.dic' version 2.4.2 from 2011-04-26.

Automatic conversion script
Id: cif_fix_values 4268 2015-11-12 08:31:59Z antanas 

 Adding full bibliography for 7055165--7055166.cif.
;
_cod_original_cell_volume 1818.9(4)
_cod_original_sg_symbol_H-M P2(1)/c
_cod_database_code 7055166

loop_
_symmetry_equiv_pos_as_xyz
'x, y, z'
'-x, y+1/2, -z+1/2'
'-x, -y, -z'
'x, -y-1/2, z-1/2'

loop_
_atom_site_label
_atom_site_type_symbol
_atom_site_fract_x
_atom_site_fract_y
_atom_site_fract_z
_atom_site_U_iso_or_equiv
_atom_site_adp_type
_atom_site_occupancy
_atom_site_symmetry_multiplicity
_atom_site_calc_flag
_atom_site_refinement_flags
_atom_site_disorder_assembly
_atom_site_disorder_group
V1 V 0.52473(2) 0.375261(18) 0.31350(5) 0.02893(11) Uani 1 1 d . A .
O1W O 0.48894(11) 0.34822(9) 0.0289(2) 0.0433(4) Uani 1 1 d D . .
H1A H 0.4489(13) 0.3705(12) -0.027(4) 0.065 Uiso 1 1 d D . .
H1B H 0.5039(16) 0.3086(9) -0.022(4) 0.065 Uiso 1 1 d D . .
O1 O 0.40232(9) 0.42636(9) 0.3469(2) 0.0411(4) Uani 1 1 d . A .
O2W O 0.56116(11) 0.40508(9) 0.5987(2) 0.0417(4) Uani 1 1 d D . .
H2A H 0.5948(15) 0.3794(12) 0.664(3) 0.063 Uiso 1 1 d D . .
H2B H 0.5356(15) 0.4388(11) 0.656(3) 0.063 Uiso 1 1 d D . .
O2 O 0.42078(10) 0.31048(9) 0.4302(3) 0.0495(4) Uani 1 1 d . A .
O4 O 0.63985(10) 0.57412(9) 0.1298(2) 0.0449(4) Uani 1 1 d . . .
O5 O 0.54622(9) 0.48536(8) 0.2309(2) 0.0343(3) Uani 1 1 d . . .
O6 O 0.68261(10) 0.18812(8) 0.2652(2) 0.0430(4) Uani 1 1 d . . .
O7 O 0.57592(9) 0.26915(8) 0.3409(2) 0.0353(3) Uani 1 1 d . . .
N1 N 0.65638(11) 0.38209(9) 0.2288(2) 0.0312(4) Uani 1 1 d . . .
C1 C 0.27689(15) 0.36117(15) 0.4682(3) 0.0458(6) Uani 1 1 d . A .
C2 C 0.22200(17) 0.42124(16) 0.4414(4) 0.0612(7) Uani 1 1 d D . .
H2C H 0.2436 0.4651 0.3839 0.073 Uiso 0.374(4) 1 calc PR A 1
O3 O 0.2496(2) 0.48772(17) 0.3711(6) 0.0833(14) Uani 0.626(4) 1 d PD A 2
H3A H 0.3019 0.4852 0.3472 0.125 Uiso 0.626(4) 1 calc PR A 2
C3 C 0.13566(19) 0.4188(2) 0.4971(5) 0.0819(10) Uani 1 1 d . A .
H3 H 0.0992 0.4601 0.4772 0.098 Uiso 1 1 calc R . .
C4 C 0.10511(19) 0.3542(3) 0.5819(5) 0.0827(11) Uani 1 1 d . . .
C5 C 0.1573(2) 0.2930(2) 0.6112(5) 0.0831(11) Uani 1 1 d . A .
H5 H 0.1357 0.2492 0.6690 0.100 Uiso 1 1 calc R . .
C6 C 0.24351(16) 0.29771(18) 0.5526(4) 0.0625(8) Uani 1 1 d D . .
H6 H 0.2798 0.2562 0.5716 0.075 Uiso 0.626(4) 1 calc PR A 2
O3B O 0.2913(3) 0.2355(2) 0.5847(9) 0.075(2) Uani 0.374(4) 1 d PD A 1
H3D H 0.3413 0.2427 0.5465 0.113 Uiso 0.374(4) 1 calc PR A 1
C7 C 0.36966(14) 0.36575(13) 0.4137(3) 0.0396(5) Uani 1 1 d . . .
C8 C 0.0114(3) 0.3527(3) 0.6519(7) 0.1268(19) Uani 1 1 d D A .
C9 C 0.68914(14) 0.44828(12) 0.1725(3) 0.0355(5) Uani 1 1 d . . .
C10 C 0.77514(15) 0.45523(15) 0.1172(4) 0.0496(6) Uani 1 1 d . . .
H10 H 0.7975 0.5014 0.0767 0.059 Uiso 1 1 calc R . .
C11 C 0.82727(16) 0.39148(16) 0.1237(4) 0.0561(7) Uani 1 1 d . . .
H11 H 0.8860 0.3949 0.0911 0.067 Uiso 1 1 calc R . .
C12 C 0.79252(15) 0.32286(14) 0.1784(4) 0.0463(6) Uani 1 1 d . . .
H12 H 0.8267 0.2795 0.1803 0.056 Uiso 1 1 calc R . .
C13 C 0.70598(13) 0.32035(12) 0.2302(3) 0.0342(4) Uani 1 1 d . . .
C14 C 0.62152(14) 0.50913(12) 0.1762(3) 0.0345(5) Uani 1 1 d . . .
C15 C 0.65359(14) 0.25215(12) 0.2826(3) 0.0331(4) Uani 1 1 d . . .
F1 F -0.0143(7) 0.4193(4) 0.730(3) 0.170(5) Uani 0.469(13) 1 d PDU A 1
F2 F -0.0075(7) 0.3025(8) 0.788(2) 0.174(5) Uani 0.469(13) 1 d PDU A 1
F3 F -0.0414(6) 0.3412(13) 0.4971(13) 0.189(5) Uani 0.469(13) 1 d PDU A 1
F1B F -0.0179(5) 0.2829(4) 0.653(3) 0.188(4) Uani 0.531(13) 1 d PDU A 2
F2B F 0.0096(6) 0.3768(12) 0.8364(15) 0.204(5) Uani 0.531(13) 1 d PDU A 2
F3B F -0.0406(5) 0.3938(8) 0.540(2) 0.170(4) Uani 0.531(13) 1 d PDU A 2

loop_
_atom_site_aniso_label
_atom_site_aniso_U_11
_atom_site_aniso_U_22
_atom_site_aniso_U_33
_atom_site_aniso_U_23
_atom_site_aniso_U_13
_atom_site_aniso_U_12
V1 0.03093(19) 0.02611(18) 0.02980(18) 0.00017(13) 0.00218(13) 0.00180(14)
O1W 0.0533(10) 0.0375(9) 0.0390(9) -0.0088(7) -0.0101(7) 0.0146(7)
O1 0.0361(8) 0.0391(9) 0.0483(9) -0.0020(7) 0.0048(7) 0.0029(7)
O2W 0.0534(10) 0.0395(9) 0.0321(8) -0.0024(6) -0.0013(7) 0.0145(8)
O2 0.0368(8) 0.0418(9) 0.0700(11) 0.0094(8) 0.0095(8) 0.0002(7)
O4 0.0455(9) 0.0339(8) 0.0552(10) 0.0105(7) -0.0060(7) -0.0043(7)
O5 0.0372(8) 0.0302(7) 0.0358(7) 0.0026(6) 0.0041(6) 0.0023(6)
O6 0.0428(9) 0.0328(8) 0.0532(9) -0.0038(7) -0.0054(7) 0.0090(7)
O7 0.0372(8) 0.0294(7) 0.0394(8) 0.0016(6) 0.0028(6) 0.0030(6)
N1 0.0332(9) 0.0307(9) 0.0298(8) -0.0006(7) -0.0005(7) 0.0023(7)
C1 0.0315(11) 0.0646(16) 0.0413(12) -0.0070(11) -0.0001(9) -0.0036(11)
C2 0.0427(15) 0.074(2) 0.0671(18) -0.0061(15) 0.0046(13) 0.0092(14)
O3 0.054(2) 0.070(2) 0.127(3) 0.023(2) 0.023(2) 0.0201(17)
C3 0.0399(16) 0.109(3) 0.097(3) -0.013(2) 0.0058(16) 0.0170(17)
C4 0.0350(15) 0.136(3) 0.077(2) -0.002(2) 0.0061(15) -0.0057(19)
C5 0.0482(18) 0.123(3) 0.079(2) 0.016(2) 0.0086(16) -0.0247(19)
C6 0.0419(14) 0.082(2) 0.0637(17) 0.0100(15) 0.0041(12) -0.0122(14)
O3B 0.047(3) 0.077(4) 0.103(5) 0.036(3) 0.024(3) 0.000(3)
C7 0.0350(11) 0.0461(13) 0.0376(11) -0.0052(10) 0.0021(9) -0.0006(10)
C8 0.044(2) 0.193(6) 0.144(5) -0.011(5) 0.021(3) -0.001(3)
C9 0.0359(11) 0.0353(11) 0.0352(11) 0.0030(9) -0.0009(9) -0.0030(9)
C10 0.0397(13) 0.0501(15) 0.0590(15) 0.0066(12) 0.0063(11) -0.0070(11)
C11 0.0323(12) 0.0644(18) 0.0718(18) 0.0046(14) 0.0090(12) -0.0002(12)
C12 0.0350(12) 0.0481(14) 0.0558(14) -0.0011(11) 0.0021(10) 0.0073(10)
C13 0.0344(11) 0.0363(11) 0.0318(10) -0.0023(8) -0.0027(8) 0.0058(9)
C14 0.0410(12) 0.0330(11) 0.0293(10) 0.0024(8) -0.0034(8) -0.0005(9)
C15 0.0379(11) 0.0329(11) 0.0284(10) -0.0013(8) -0.0057(8) 0.0048(9)
F1 0.079(6) 0.240(9) 0.191(10) 0.011(8) 0.069(6) 0.043(5)
F2 0.070(5) 0.272(11) 0.183(10) 0.097(8) 0.065(6) 0.011(7)
F3 0.041(4) 0.359(15) 0.167(7) -0.029(9) -0.015(4) -0.019(8)
F1B 0.062(4) 0.285(9) 0.218(10) 0.016(8) 0.046(6) -0.067(5)
F2B 0.088(6) 0.361(14) 0.165(7) -0.057(9) 0.076(5) -0.013(8)
F3B 0.039(3) 0.251(10) 0.220(10) 0.008(8) 0.009(5) 0.024(5)

loop_
_atom_type_symbol
_atom_type_description
_atom_type_scat_dispersion_real
_atom_type_scat_dispersion_imag
_atom_type_scat_source
C C 0.0033 0.0016 'International Tables Vol C Tables 4.2.6.8 and 6.1.1.4'
H H 0.0000 0.0000 'International Tables Vol C Tables 4.2.6.8 and 6.1.1.4'
N N 0.0061 0.0033 'International Tables Vol C Tables 4.2.6.8 and 6.1.1.4'
O O 0.0106 0.0060 'International Tables Vol C Tables 4.2.6.8 and 6.1.1.4'
F F 0.0171 0.0103 'International Tables Vol C Tables 4.2.6.8 and 6.1.1.4'
V V 0.3005 0.5294 'International Tables Vol C Tables 4.2.6.8 and 6.1.1.4'

loop_
_geom_angle_atom_site_label_1
_geom_angle_atom_site_label_2
_geom_angle_atom_site_label_3
_geom_angle
O1W V1 O7 88.06(6)
O1W V1 O2W 178.69(7)
O7 V1 O2W 93.08(6)
O1W V1 O5 90.81(6)
O7 V1 O5 146.59(6)
O2W V1 O5 87.87(6)
O1W V1 O1 88.26(6)
O7 V1 O1 136.90(6)
O2W V1 O1 91.35(6)
O5 V1 O1 76.39(6)
O1W V1 N1 90.59(7)
O7 V1 N1 73.11(6)
O2W V1 N1 89.10(7)
O5 V1 N1 73.51(6)
O1 V1 N1 149.85(6)
O1W V1 O2 91.24(7)
O7 V1 O2 75.96(6)
O2W V1 O2 89.68(7)
O5 V1 O2 137.45(6)
O1 V1 O2 61.21(6)
N1 V1 O2 148.94(6)
O1W V1 C7 89.32(7)
O7 V1 C7 106.29(7)
O2W V1 C7 90.99(7)
O5 V1 C7 107.09(7)
O1 V1 C7 30.74(7)
N1 V1 C7 179.40(7)
O2 V1 C7 30.48(7)
V1 O1W H1A 120.5(17)
V1 O1W H1B 121.2(17)
H1A O1W H1B 116.2(17)
C7 O1 V1 91.62(13)
V1 O2W H2A 121.3(17)
V1 O2W H2B 119.9(17)
H2A O2W H2B 118.0(17)
C7 O2 V1 90.85(14)
C14 O5 V1 122.33(13)
C15 O7 V1 122.75(13)
C9 N1 C13 120.60(18)
C9 N1 V1 119.47(14)
C13 N1 V1 119.93(14)
C6 C1 C2 117.7(2)
C6 C1 C7 121.1(2)
C2 C1 C7 121.2(2)
O3 C2 C1 122.3(3)
O3 C2 C3 115.5(3)
C1 C2 C3 122.0(3)
O3 C2 H2C 4.9
C1 C2 H2C 119.0
C3 C2 H2C 119.0
C2 O3 H3A 109.5
C4 C3 C2 118.3(3)
C4 C3 H3 120.9
C2 C3 H3 120.9
C5 C4 C3 121.7(3)
C5 C4 C8 119.9(4)
C3 C4 C8 118.3(4)
C4 C5 C6 118.2(3)
C4 C5 H5 120.9
C6 C5 H5 120.9
O3B C6 C1 122.7(3)
O3B C6 C5 115.2(3)
C1 C6 C5 122.1(3)
O3B C6 H6 3.7
C1 C6 H6 119.0
C5 C6 H6 119.0
C6 O3B H3D 109.5
O2 C7 O1 116.3(2)
O2 C7 C1 122.4(2)
O1 C7 C1 121.3(2)
O2 C7 V1 58.67(11)
O1 C7 V1 57.65(11)
C1 C7 V1 178.47(18)
F2 C8 F3B 129.7(8)
F2 C8 F2B 63.8(5)
F3B C8 F2B 109.7(6)
F2 C8 F1B 43.8(5)
F3B C8 F1B 108.7(5)
F2B C8 F1B 107.0(5)
F2 C8 F3 107.5(6)
F3B C8 F3 43.6(6)
F2B C8 F3 140.4(7)
F1B C8 F3 69.7(6)
F2 C8 F1 105.0(5)
F3B C8 F1 63.6(5)
F2B C8 F1 48.7(5)
F1B C8 F1 135.9(6)
F3 C8 F1 105.0(6)
F2 C8 C4 116.4(5)
F3B C8 C4 112.8(6)
F2B C8 C4 108.5(5)
F1B C8 C4 110.0(5)
F3 C8 C4 109.5(6)
F1 C8 C4 112.6(5)
N1 C9 C10 121.3(2)
N1 C9 C14 111.55(18)
C10 C9 C14 127.2(2)
C9 C10 C11 118.1(2)
C9 C10 H10 120.9
C11 C10 H10 120.9
C12 C11 C10 120.3(2)
C12 C11 H11 119.9
C10 C11 H11 119.9
C13 C12 C11 118.1(2)
C13 C12 H12 120.9
C11 C12 H12 120.9
N1 C13 C12 121.5(2)
N1 C13 C15 111.01(17)
C12 C13 C15 127.4(2)
O4 C14 O5 126.1(2)
O4 C14 C9 120.8(2)
O5 C14 C9 113.09(18)
O6 C15 O7 125.5(2)
O6 C15 C13 122.07(19)
O7 C15 C13 112.38(17)

loop_
_geom_bond_atom_site_label_1
_geom_bond_atom_site_label_2
_geom_bond_distance
V1 O1W 2.0339(15)
V1 O7 2.0461(14)
V1 O2W 2.0527(15)
V1 O5 2.0569(14)
V1 O1 2.0973(15)
V1 N1 2.1050(17)
V1 O2 2.1201(16)
V1 C7 2.482(2)
O1W H1A 0.817(10)
O1W H1B 0.814(10)
O1 C7 1.269(3)
O2W H2A 0.810(9)
O2W H2B 0.811(9)
O2 C7 1.259(3)
O4 C14 1.227(2)
O5 C14 1.285(2)
O6 C15 1.225(2)
O7 C15 1.292(2)
N1 C9 1.333(3)
N1 C13 1.333(3)
C1 C6 1.362(4)
C1 C2 1.368(4)
C1 C7 1.474(3)
C2 O3 1.33996(16)
C2 C3 1.379(4)
C2 H2C 0.9300
O3 H3A 0.8200
C3 C4 1.364(5)
C3 H3 0.9300
C4 C5 1.362(5)
C4 C8 1.516(5)
C5 C6 1.384(4)
C5 H5 0.9300
C6 O3B 1.33996(16)
C6 H6 0.9300
O3B H3D 0.8200
C8 F2 1.307(6)
C8 F3B 1.308(6)
C8 F2B 1.308(6)
C8 F1B 1.317(6)
C8 F3 1.323(6)
C8 F1 1.352(6)
C9 C10 1.378(3)
C9 C14 1.496(3)
C10 C11 1.385(4)
C10 H10 0.9300
C11 C12 1.379(3)
C11 H11 0.9300
C12 C13 1.375(3)
C12 H12 0.9300
C13 C15 1.495(3)

loop_
_geom_hbond_atom_site_label_D
_geom_hbond_atom_site_label_H
_geom_hbond_atom_site_label_A
_geom_hbond_distance_DH
_geom_hbond_distance_HA
_geom_hbond_distance_DA
_geom_hbond_angle_DHA
_geom_hbond_site_symmetry_A
O1W H1A O4 0.817(10) 1.807(10) 2.622(2) 175(3) 3_665
O1W H1B O7 0.814(10) 1.997(12) 2.781(2) 161(3) 4_565
O2W H2A O6 0.810(9) 1.920(10) 2.719(2) 168(2) 4_566
O1W H1B O2 0.814(10) 2.48(2) 3.071(2) 130(2) 4_565
O2W H2B O5 0.811(9) 1.996(10) 2.797(2) 170(3) 3_666
O2W H2B O1 0.811(9) 2.57(2) 3.062(2) 120(2) 3_666
O3 H3A O1 0.82 1.86 2.587(3) 147.3 .
O3B H3D O2 0.82 1.89 2.611(5) 146.8 .
